data_7012431
loop_
_publ_author_name
'Atkins, Andrew J.'
'Black, Daniel'
'Finn, Rachel L.'
'Marin-Becerra, Armando'
'Blake, Alexander J.'
'Ruiz-Ramirez, Lena'
'Li, Wan-Sheung'
'Schr\"oder, Martin'

_publ_section_title
;
 Synthesis and structure of mononuclear and binuclear zinc(ii)
 compartmental macrocyclic complexes
;
_journal_issue 9
_journal_name_full 'Dalton Transactions'
_journal_page_first 1730
_journal_paper_doi 10.1039/b210936k
_journal_year 2003
_chemical_formula_moiety 'C26 H28 N4 O6 Zn2, 2(C H Cl3)'
_chemical_formula_sum 'C28 H30 Cl6 N4 O6 Zn2'
_chemical_formula_weight 862.00
_chemical_name_systematic
; 
? 
;
_space_group_IT_number 14
_symmetry_cell_setting monoclinic
_symmetry_space_group_name_Hall '-P 2ybc'
_symmetry_space_group_name_H-M 'P 1 21/c 1'
_atom_sites_solution_hydrogens 'methyl H atoms from circular difference Fourier; others placed geometrically'
_atom_sites_solution_primary direct
_audit_creation_method SHELXL-97
_cell_angle_alpha 90.00
_cell_angle_beta 97.233(15)
_cell_angle_gamma 90.00
_cell_formula_units_Z 2
_cell_length_a 13.761(2)
_cell_length_b 11.358(2)
_cell_length_c 11.211(2)
_cell_measurement_reflns_used 37
_cell_measurement_temperature 150(2)
_cell_measurement_theta_max 17
_cell_measurement_theta_min 13.5
_cell_volume 1738.3(5)
_computing_cell_refinement Stadi-4
_computing_data_collection 'Stadi-4 (Stoe & Cie, 1995a)'
_computing_data_reduction 'X-Red (Stoe & Cie, 1995b)'
_computing_molecular_graphics 'SHELXTL/PC (Sheldrick, 1997)'
_computing_publication_material 'SHELXL-97; PLATON (Spek, 2002)'
_computing_structure_refinement 'SHELXL-97 (Sheldrick, 1997)'
_computing_structure_solution 'SHELXS-97 (Sheldrick, 1990)'
_diffrn_ambient_temperature 150(2)
_diffrn_measured_fraction_theta_full 0.997
_diffrn_measured_fraction_theta_max 0.997
_diffrn_measurement_device_type 'Stoe Stadi-4 four-circle'
_diffrn_measurement_method Omega-theta
_diffrn_radiation_monochromator graphite
_diffrn_radiation_source 'fine-focus sealed tube'
_diffrn_radiation_type MoK\a
_diffrn_radiation_wavelength 0.71073
_diffrn_reflns_av_sigmaI/netI 0.0172
_diffrn_reflns_limit_h_max 16
_diffrn_reflns_limit_h_min 0
_diffrn_reflns_limit_k_max 0
_diffrn_reflns_limit_k_min -13
_diffrn_reflns_limit_l_max 13
_diffrn_reflns_limit_l_min -13
_diffrn_reflns_number 3067
_diffrn_reflns_theta_full 25.03
_diffrn_reflns_theta_max 25.03
_diffrn_reflns_theta_min 2.56
_diffrn_standards_decay_% 'variation +-3.6'
_diffrn_standards_interval_time 60
_diffrn_standards_number 3
_exptl_absorpt_coefficient_mu 1.887
_exptl_absorpt_correction_T_max 0.448
_exptl_absorpt_correction_T_min 0.329
_exptl_absorpt_correction_type psi-scan
_exptl_crystal_colour Orange
_exptl_crystal_density_diffrn 1.647
_exptl_crystal_density_method 'not measured'
_exptl_crystal_description Tablet
_exptl_crystal_F_000 872
_exptl_crystal_size_max 0.42
_exptl_crystal_size_mid 0.38
_exptl_crystal_size_min 0.20
_refine_diff_density_max 0.71
_refine_diff_density_min -0.59
_refine_diff_density_rms 0.09
_refine_ls_extinction_method none
_refine_ls_goodness_of_fit_ref 1.059
_refine_ls_hydrogen_treatment 'rigid rotating group; riding model'
_refine_ls_matrix_type full
_refine_ls_number_parameters 210
_refine_ls_number_reflns 3067
_refine_ls_number_restraints 0
_refine_ls_restrained_S_all 1.059
_refine_ls_R_factor_all 0.0486
_refine_ls_R_factor_gt 0.0425
_refine_ls_shift/su_max 0.003
_refine_ls_shift/su_mean 0.000
_refine_ls_structure_factor_coef Fsqd
_refine_ls_weighting_details 'calc w=1/[\s^2^(Fo^2^)+(0.045P)^2^+5.967P] where P=(Fo^2^+2Fc^2^)/3'
_refine_ls_weighting_scheme calc
_refine_ls_wR_factor_gt 0.103
_refine_ls_wR_factor_ref 0.111
_reflns_number_gt 2736
_reflns_number_total 3067
_reflns_threshold_expression >2sigma(I)
_cod_data_source_file b210936k.txt
_cod_data_source_block 1
_cod_depositor_comments
;
The following automatic conversions were performed:
'_symmetry_cell_setting' value 'Monoclinic' changed to 'monoclinic'
according to '/home/saulius/struct/CIF-dictionaries/cif_core.dic'
dictionary named 'cif_core.dic' version 2.4.1 from
2010-06-29.

'_geom_angle_publ_flag' value 'Yes' changed to 'yes'
according to '/home/saulius/struct/CIF-dictionaries/cif_core.dic'
dictionary named 'cif_core.dic' version 2.4.1 from 2010-06-29 (9 times).

Automatic conversion script
Id: cif_fix_enum 1527 2010-12-29 10:47:43Z saulius 

The following automatic conversions were performed:

'_exptl_absorpt_correction_type' tag value 'Psi-scans' was replaced
with 'psi-scan' value.

Automatic conversion script
Id: cif_fix_values 1646 2011-03-28 12:23:43Z adriana 
;
_cod_database_code 7012431

loop_
_symmetry_equiv_pos_as_xyz
'x, y, z'
'-x, y+1/2, -z+1/2'
'-x, -y, -z'
'x, -y-1/2, z-1/2'

loop_
_atom_site_label
_atom_site_type_symbol
_atom_site_fract_x
_atom_site_fract_y
_atom_site_fract_z
_atom_site_U_iso_or_equiv
_atom_site_adp_type
_atom_site_occupancy
_atom_site_symmetry_multiplicity
_atom_site_calc_flag
_atom_site_refinement_flags
_atom_site_disorder_assembly
_atom_site_disorder_group
Zn1 Zn 0.08306(3) 0.40726(3) 0.04590(4) 0.02295(15) Uani 1 1 d . . .
N1 N 0.0232(2) 0.2450(3) 0.0738(3) 0.0246(6) Uani 1 1 d . . .
N2 N 0.1406(2) 0.3186(3) -0.0877(3) 0.0251(7) Uani 1 1 d . . .
O1 O -0.04532(19) 0.4713(2) 0.0852(2) 0.0324(6) Uani 1 1 d . . .
O2 O 0.1740(2) 0.4897(3) 0.1654(3) 0.0387(7) Uani 1 1 d . . .
O3 O 0.2720(2) 0.3368(2) 0.1557(2) 0.0330(6) Uani 1 1 d . . .
C1 C -0.1005(3) 0.4331(3) 0.1637(3) 0.0243(8) Uani 1 1 d . . .
C2 C -0.0982(3) 0.3126(3) 0.1997(3) 0.0255(8) Uani 1 1 d . . .
C3 C -0.1572(3) 0.2765(4) 0.2849(3) 0.0294(8) Uani 1 1 d . . .
H3 H -0.1557 0.1960 0.3081 0.035 Uiso 1 1 calc R . .
C4 C -0.2179(3) 0.3520(4) 0.3373(3) 0.0318(9) Uani 1 1 d . . .
C5 C -0.2216(3) 0.4692(4) 0.2995(3) 0.0286(8) Uani 1 1 d . . .
H5 H -0.2635 0.5221 0.3342 0.034 Uiso 1 1 calc R . .
C6 C -0.1661(3) 0.5116(3) 0.2129(3) 0.0261(8) Uani 1 1 d . . .
C7 C -0.2804(3) 0.3104(5) 0.4312(4) 0.0442(11) Uani 1 1 d . . .
H7A H -0.3494 0.3091 0.3963 0.066 Uiso 1 1 calc R . .
H7B H -0.2722 0.3642 0.5000 0.066 Uiso 1 1 calc R . .
H7C H -0.2600 0.2310 0.4578 0.066 Uiso 1 1 calc R . .
C8 C -0.0441(3) 0.2240(3) 0.1397(3) 0.0260(8) Uani 1 1 d . . .
H8 H -0.0605 0.1439 0.1507 0.031 Uiso 1 1 calc R . .
C9 C 0.0591(3) 0.1528(3) -0.0025(3) 0.0290(8) Uani 1 1 d . . .
H9A H 0.0068 0.1326 -0.0683 0.035 Uiso 1 1 calc R . .
H9B H 0.0749 0.0810 0.0461 0.035 Uiso 1 1 calc R . .
C10 C 0.1507(3) 0.1940(3) -0.0564(4) 0.0292(8) Uani 1 1 d . . .
H10A H 0.2096 0.1820 0.0027 0.035 Uiso 1 1 calc R . .
H10B H 0.1584 0.1472 -0.1291 0.035 Uiso 1 1 calc R . .
C11 C 0.1740(3) 0.3630(3) -0.1798(3) 0.0256(8) Uani 1 1 d . . .
H11 H 0.2058 0.3119 -0.2296 0.031 Uiso 1 1 calc R . .
C12 C 0.2570(3) 0.4385(4) 0.1873(3) 0.0293(8) Uani 1 1 d . . .
C13 C 0.3389(3) 0.5084(4) 0.2570(5) 0.0463(11) Uani 1 1 d . . .
H13A H 0.3783 0.5459 0.2007 0.069 Uiso 1 1 calc R . .
H13B H 0.3804 0.4556 0.3105 0.069 Uiso 1 1 calc R . .
H13C H 0.3110 0.5690 0.3048 0.069 Uiso 1 1 calc R . .
C1S C 0.5415(3) 0.7181(4) -0.0526(4) 0.0400(10) Uani 1 1 d . . .
H1S H 0.5965 0.6836 -0.0917 0.048 Uiso 1 1 calc R . .
Cl1 Cl 0.54435(10) 0.87318(11) -0.06685(13) 0.0567(3) Uani 1 1 d . . .
Cl2 Cl 0.43018(9) 0.66406(13) -0.12549(12) 0.0570(4) Uani 1 1 d . . .
Cl3 Cl 0.55782(11) 0.68048(16) 0.10096(14) 0.0700(4) Uani 1 1 d . . .

loop_
_atom_site_aniso_label
_atom_site_aniso_U_11
_atom_site_aniso_U_22
_atom_site_aniso_U_33
_atom_site_aniso_U_23
_atom_site_aniso_U_13
_atom_site_aniso_U_12
Zn1 0.0251(2) 0.0169(2) 0.0271(2) 0.00128(16) 0.00468(17) 0.00189(16)
N1 0.0260(16) 0.0205(15) 0.0262(15) 0.0003(12) -0.0017(13) -0.0018(12)
N2 0.0256(15) 0.0217(15) 0.0276(16) -0.0001(13) 0.0021(13) 0.0013(12)
O1 0.0317(14) 0.0274(14) 0.0411(16) 0.0135(12) 0.0165(12) 0.0084(11)
O2 0.0351(16) 0.0297(15) 0.0490(17) -0.0126(13) -0.0034(13) 0.0018(13)
O3 0.0361(15) 0.0253(14) 0.0378(15) -0.0009(12) 0.0057(12) 0.0006(12)
C1 0.0200(17) 0.0275(19) 0.0248(18) 0.0010(15) 0.0007(14) -0.0015(14)
C2 0.0235(18) 0.0262(19) 0.0253(18) 0.0037(15) -0.0028(14) -0.0017(15)
C3 0.031(2) 0.029(2) 0.0275(19) 0.0088(16) -0.0016(15) -0.0060(16)
C4 0.030(2) 0.038(2) 0.0268(19) 0.0044(17) 0.0028(16) -0.0094(17)
C5 0.0249(18) 0.035(2) 0.0263(19) -0.0083(16) 0.0055(15) -0.0046(16)
C6 0.0263(18) 0.028(2) 0.0229(17) 0.0004(15) -0.0006(14) -0.0036(15)
C7 0.044(2) 0.057(3) 0.034(2) 0.008(2) 0.0147(19) -0.008(2)
C8 0.0266(18) 0.0198(18) 0.0297(19) 0.0059(15) -0.0044(15) -0.0022(14)
C9 0.035(2) 0.0182(18) 0.032(2) -0.0011(15) -0.0049(16) 0.0029(15)
C10 0.035(2) 0.0208(18) 0.032(2) -0.0033(15) 0.0037(16) 0.0057(16)
C11 0.0254(18) 0.0262(19) 0.0250(18) -0.0048(15) 0.0024(15) 0.0026(15)
C12 0.033(2) 0.029(2) 0.0268(19) 0.0005(16) 0.0058(16) -0.0039(17)
C13 0.041(2) 0.038(2) 0.057(3) -0.012(2) -0.009(2) -0.005(2)
C1S 0.032(2) 0.042(2) 0.046(2) -0.009(2) 0.0030(19) 0.0078(19)
Cl1 0.0537(7) 0.0410(7) 0.0726(9) -0.0015(6) -0.0030(6) 0.0064(5)
Cl2 0.0421(6) 0.0655(8) 0.0637(8) -0.0235(7) 0.0080(6) -0.0082(6)
Cl3 0.0616(8) 0.0852(11) 0.0607(8) 0.0206(8) -0.0024(7) 0.0087(8)

loop_
_atom_type_symbol
_atom_type_description
_atom_type_scat_dispersion_real
_atom_type_scat_dispersion_imag
_atom_type_scat_source
C C 0.0033 0.0016 'International Tables Vol C Tables 4.2.6.8 and 6.1.1.4'
H H 0.0000 0.0000 'International Tables Vol C Tables 4.2.6.8 and 6.1.1.4'
N N 0.0061 0.0033 'International Tables Vol C Tables 4.2.6.8 and 6.1.1.4'
O O 0.0106 0.0060 'International Tables Vol C Tables 4.2.6.8 and 6.1.1.4'
Zn Zn 0.2839 1.4301 'International Tables Vol C Tables 4.2.6.8 and 6.1.1.4'
Cl Cl 0.1484 0.1585 'International Tables Vol C Tables 4.2.6.8 and 6.1.1.4'

loop_
_geom_angle_atom_site_label_1
_geom_angle_atom_site_label_2
_geom_angle_atom_site_label_3
_geom_angle
_geom_angle_site_symmetry_1
_geom_angle_site_symmetry_3
_geom_angle_publ_flag
O2 Zn1 O1 100.41(12) . .. yes
O2 Zn1 O1 104.71(13) . 3_565. yes
O1 Zn1 O1 76.22(11) . 3_565. yes
O2 Zn1 N2 117.70(12) . .. yes
O1 Zn1 N2 140.43(12) . .. yes
O1 Zn1 N2 83.79(11) 3_565 .. yes
O2 Zn1 N1 123.98(12) . .. yes
O1 Zn1 N1 84.91(12) . .. yes
O1 Zn1 N1 130.23(12) 3_565 .. yes
N2 Zn1 N1 82.49(12) . . ?
C8 N1 C9 121.5(3) . . ?
C8 N1 Zn1 126.0(3) . . ?
C9 N1 Zn1 112.2(2) . . ?
C11 N2 C10 122.8(3) . . ?
C11 N2 Zn1 127.2(3) . . ?
C10 N2 Zn1 109.6(2) . . ?
C1 O1 Zn1 129.0(2) . . ?
C1 O1 Zn1 126.5(2) . 3_565 ?
Zn1 O1 Zn1 103.78(11) . 3_565 ?
C12 O2 Zn1 113.2(2) . . ?
O1 C1 C2 121.0(3) . . ?
O1 C1 C6 120.1(3) . . ?
C2 C1 C6 118.8(3) . . ?
C3 C2 C1 118.9(3) . . ?
C3 C2 C8 119.2(3) . . ?
C1 C2 C8 121.5(3) . . ?
C4 C3 C2 123.1(4) . . ?
C3 C4 C5 117.7(3) . . ?
C3 C4 C7 121.9(4) . . ?
C5 C4 C7 120.4(4) . . ?
C4 C5 C6 122.6(4) . . ?
C5 C6 C1 118.8(3) . . ?
C5 C6 C11 118.6(3) . 3_565 ?
C1 C6 C11 122.5(3) . 3_565 ?
N1 C8 C2 125.8(3) . . ?
N1 C9 C10 111.2(3) . . ?
N2 C10 C9 109.4(3) . . ?
N2 C11 C6 124.0(3) . 3_565 ?
O3 C12 O2 123.3(4) . . ?
O3 C12 C13 119.9(4) . . ?
O2 C12 C13 116.7(4) . . ?
Cl2 C1S Cl3 111.5(3) . . ?
Cl2 C1S Cl1 109.5(2) . . ?
Cl3 C1S Cl1 109.2(2) . . ?

loop_
_geom_bond_atom_site_label_1
_geom_bond_atom_site_label_2
_geom_bond_distance
_geom_bond_site_symmetry_2
_geom_bond_publ_flag
Zn1 N1 2.058(3) . y
Zn1 N2 2.046(3) . y
Zn1 O2 1.953(3) . y
Zn1 O1 2.010(3) . y
Zn1 O1 2.035(3) 3_565 y
N1 C8 1.278(5) . ?
N1 C9 1.476(5) . ?
N2 C11 1.285(5) . ?
N2 C10 1.460(5) . ?
O1 C1 1.306(4) . ?
O1 Zn1 2.035(3) 3_565 ?
O2 C12 1.278(5) . ?
O3 C12 1.233(5) . ?
C1 C2 1.427(5) . ?
C1 C6 1.427(5) . ?
C2 C3 1.391(5) . ?
C2 C8 1.465(5) . ?
C3 C4 1.379(6) . ?
C4 C5 1.395(6) . ?
C4 C7 1.516(5) . ?
C5 C6 1.395(5) . ?
C6 C11 1.472(5) 3_565 ?
C9 C10 1.538(6) . ?
C12 C13 1.513(6) . ?
C1S Cl1 1.770(5) . ?
C1S Cl2 1.754(4) . ?
C1S Cl3 1.760(5) . ?
